data_4302370
loop_
_publ_author_name
'Pan, Yingli'
'Jin, Qinyan'
'Chen, Jiangfang'
'Zhang, Yong'
'Jia, Dingxian'

_publ_section_title
;
 Hydrothermal Syntheses and Characterizations of Thioarsenates
 [Fe(phen)~3~][As~3~S~6~]&#x00B7;dien&#x00B7;7H~2~O and
 [Mn~2~(phen)~4~(As~2~S~5~)]&#x00B7;phen&#x00B7;2H~2~O:
 A New Coordination Mode of the As~2~S~5~^4-^ Anion
;
_journal_coden_ASTM INOCAJ
_journal_issue 12
_journal_name_full 'Inorganic chemistry'
_journal_page_first 5412
_journal_page_last 5417
_journal_paper_doi 10.1021/ic9003615
_journal_volume 48
_journal_year 2009
_chemical_formula_moiety 'C36 H24 As3 Fe N6 S6, C4 N3 H13, 7(H2 O)'
_chemical_formula_sum 'C40 H51 As3 Fe N9 O7 S6'
_chemical_formula_weight 1242.87
_space_group_IT_number 2
_symmetry_cell_setting triclinic
_symmetry_Int_Tables_number 2
_symmetry_space_group_name_Hall '-P 1'
_symmetry_space_group_name_H-M 'P -1'
_atom_sites_solution_hydrogens geom
_atom_sites_solution_primary direct
_atom_sites_solution_secondary difmap
_audit_creation_method SHELXL-97
_cell_angle_alpha 104.361(3)
_cell_angle_beta 106.783(4)
_cell_angle_gamma 93.384(4)
_cell_formula_units_Z 2
_cell_length_a 11.947(2)
_cell_length_b 13.444(3)
_cell_length_c 16.825(3)
_cell_measurement_reflns_used 6977
_cell_measurement_temperature 193(2)
_cell_measurement_theta_max 24.50
_cell_measurement_theta_min 3.1
_cell_volume 2481.4(8)
_computing_cell_refinement CrystalClear
_computing_data_collection CrystalClear
_computing_data_reduction CrystalStructure
_computing_structure_refinement 'SHELXL-97 (Sheldrick, 1997)'
_computing_structure_solution 'SHELXS-97 (Sheldrick, 1990)'
_diffrn_ambient_temperature 193(2)
_diffrn_detector_area_resol_mean 7.31
_diffrn_measured_fraction_theta_full 0.996
_diffrn_measured_fraction_theta_max 0.996
_diffrn_measurement_device_type 'Rigaku Mercury'
_diffrn_measurement_method \w
_diffrn_radiation_monochromator graphite
_diffrn_radiation_source 'fine-focus sealed tube'
_diffrn_radiation_type MoK\a
_diffrn_radiation_wavelength 0.71073
_diffrn_reflns_av_R_equivalents 0.0810
_diffrn_reflns_av_sigmaI/netI 0.1015
_diffrn_reflns_limit_h_max 12
_diffrn_reflns_limit_h_min -13
_diffrn_reflns_limit_k_max 15
_diffrn_reflns_limit_k_min -15
_diffrn_reflns_limit_l_max 16
_diffrn_reflns_limit_l_min -19
_diffrn_reflns_number 23172
_diffrn_reflns_theta_full 24.50
_diffrn_reflns_theta_max 24.50
_diffrn_reflns_theta_min 3.07
_exptl_absorpt_coefficient_mu 2.598
_exptl_absorpt_correction_T_max 0.7811
_exptl_absorpt_correction_T_min 0.5628
_exptl_absorpt_correction_type multi-scan
_exptl_absorpt_process_details 'Jacobson, R. (1998) Private communication'
_exptl_crystal_colour red
_exptl_crystal_density_diffrn 1.663
_exptl_crystal_density_method 'not measured'
_exptl_crystal_description block
_exptl_crystal_F_000 1262
_exptl_crystal_size_max 0.25
_exptl_crystal_size_mid 0.22
_exptl_crystal_size_min 0.10
_refine_diff_density_max 1.018
_refine_diff_density_min -1.271
_refine_diff_density_rms 0.139
_refine_ls_extinction_method none
_refine_ls_goodness_of_fit_ref 1.144
_refine_ls_hydrogen_treatment mixed
_refine_ls_matrix_type full
_refine_ls_number_parameters 608
_refine_ls_number_reflns 8241
_refine_ls_number_restraints 63
_refine_ls_restrained_S_all 1.143
_refine_ls_R_factor_all 0.1161
_refine_ls_R_factor_gt 0.0768
_refine_ls_shift/su_max 0.000
_refine_ls_shift/su_mean 0.000
_refine_ls_structure_factor_coef Fsqd
_refine_ls_weighting_details 'calc w=1/[\s^2^(Fo^2^)+(0.0679P)^2^+14.5075P] where P=(Fo^2^+2Fc^2^)/3'
_refine_ls_weighting_scheme calc
_refine_ls_wR_factor_gt 0.1742
_refine_ls_wR_factor_ref 0.1939
_reflns_number_gt 5887
_reflns_number_total 8241
_reflns_threshold_expression >2sigma(I)
_cod_duplicate_entry 4338564
_cod_data_source_file ic9003615_si_001_2.cif
_cod_data_source_block compound_1
_cod_original_cell_volume 2481.5(8)
_cod_database_code 4302370

loop_
_symmetry_equiv_pos_as_xyz
'x, y, z'
'-x, -y, -z'

loop_
_atom_site_label
_atom_site_type_symbol
_atom_site_fract_x
_atom_site_fract_y
_atom_site_fract_z
_atom_site_U_iso_or_equiv
_atom_site_adp_type
_atom_site_occupancy
_atom_site_symmetry_multiplicity
_atom_site_calc_flag
_atom_site_refinement_flags
_atom_site_disorder_assembly
_atom_site_disorder_group
Fe1 Fe 0.78648(11) 0.16742(10) 0.28355(8) 0.0238(3) Uani 1 1 d . . .
As1 As 0.20206(12) 0.62750(9) 0.22971(8) 0.0495(4) Uani 1 1 d . . .
As2 As 0.23498(10) 0.88763(8) 0.26869(7) 0.0340(3) Uani 1 1 d . . .
As3 As -0.04006(10) 0.74039(9) 0.18623(7) 0.0410(3) Uani 1 1 d . . .
S1 S 0.3128(2) 0.7510(2) 0.2025(2) 0.0429(7) Uani 1 1 d . . .
S2 S 0.0618(2) 0.8723(2) 0.16122(17) 0.0350(6) Uani 1 1 d . . .
S3 S 0.0346(2) 0.6021(2) 0.11760(16) 0.0337(6) Uani 1 1 d . . .
S4 S 0.2806(3) 0.4920(3) 0.1854(3) 0.0716(12) Uani 1 1 d . . .
S5 S 0.3339(2) 1.01721(19) 0.25367(16) 0.0318(6) Uani 1 1 d . . .
S6 S -0.2116(2) 0.7249(3) 0.0917(2) 0.0505(8) Uani 1 1 d . . .
O1 O 0.1404(6) 0.1776(5) 0.2008(5) 0.0408(18) Uani 1 1 d . . .
H1B H 0.1793 0.1297 0.2084 0.061 Uiso 1 1 d R . .
H1C H 0.1319 0.1813 0.1510 0.061 Uiso 1 1 d R . .
O2 O 0.1082(6) 0.2769(6) 0.0676(5) 0.0462(19) Uani 1 1 d . . .
H2B H 0.1286 0.2671 0.0234 0.069 Uiso 1 1 d R . .
H2C H 0.1309 0.3384 0.0957 0.069 Uiso 1 1 d R . .
O3 O 0.8646(6) 0.2870(6) 0.0210(5) 0.0427(19) Uani 1 1 d . . .
H3B H 0.8353 0.2643 -0.0324 0.064 Uiso 1 1 d R . .
H3C H 0.9363 0.2823 0.0331 0.064 Uiso 1 1 d R . .
O4 O 0.2337(8) 0.3683(6) 0.3177(5) 0.062(2) Uani 1 1 d . . .
H4B H 0.1932 0.3119 0.2877 0.093 Uiso 1 1 d R . .
H4C H 0.2414 0.4029 0.2847 0.093 Uiso 1 1 d R . .
O5 O 0.5004(8) 0.0778(7) 0.4621(6) 0.068(3) Uani 1 1 d . . .
H5B H 0.4946 0.1350 0.4927 0.101 Uiso 1 1 d R . .
H5C H 0.4711 0.0775 0.4109 0.101 Uiso 1 1 d R . .
O6 O 0.5643(7) 0.7307(7) 0.4764(6) 0.076(3) Uani 1 1 d . . .
H6B H 0.5504 0.7039 0.4239 0.114 Uiso 1 1 d R . .
H6C H 0.5006 0.7279 0.4868 0.114 Uiso 1 1 d R . .
O7 O 0.4738(9) 0.4062(9) 0.4302(6) 0.093(3) Uani 1 1 d . . .
H7B H 0.4017 0.3992 0.4240 0.140 Uiso 1 1 d R . .
H7C H 0.4918 0.4370 0.3950 0.140 Uiso 1 1 d R . .
N1 N 0.6250(7) 0.1862(6) 0.2218(5) 0.0263(18) Uani 1 1 d . . .
N2 N 0.7890(6) 0.1009(6) 0.1656(5) 0.0241(17) Uani 1 1 d . . .
N3 N 0.7431(7) 0.0330(6) 0.3005(5) 0.0252(18) Uani 1 1 d . . .
N4 N 0.9480(7) 0.1433(6) 0.3398(5) 0.0250(18) Uani 1 1 d . . .
N5 N 0.8447(6) 0.3058(6) 0.2797(4) 0.0234(17) Uani 1 1 d . . .
N6 N 0.7740(6) 0.2453(5) 0.3954(5) 0.0240(17) Uani 1 1 d . . .
C1 C 0.8702(8) 0.0539(7) 0.1381(6) 0.031(2) Uani 1 1 d . . .
H1A H 0.9387 0.0444 0.1798 0.037 Uiso 1 1 calc R . .
C2 C 0.8603(9) 0.0172(8) 0.0505(6) 0.033(2) Uani 1 1 d . . .
H2A H 0.9199 -0.0184 0.0339 0.039 Uiso 1 1 calc R . .
C3 C 0.7655(9) 0.0325(8) -0.0107(6) 0.031(2) Uani 1 1 d . . .
H3A H 0.7602 0.0107 -0.0700 0.037 Uiso 1 1 calc R . .
C4 C 0.6753(9) 0.0810(7) 0.0145(6) 0.028(2) Uani 1 1 d . . .
C5 C 0.5688(9) 0.0978(8) -0.0440(6) 0.033(2) Uani 1 1 d . . .
H5A H 0.5579 0.0785 -0.1043 0.040 Uiso 1 1 calc R . .
C6 C 0.4848(9) 0.1399(8) -0.0150(6) 0.031(2) Uani 1 1 d . . .
H6A H 0.4154 0.1502 -0.0554 0.037 Uiso 1 1 calc R . .
C7 C 0.4956(8) 0.1702(7) 0.0754(6) 0.025(2) Uani 1 1 d . . .
C8 C 0.4128(9) 0.2157(8) 0.1102(7) 0.037(3) Uani 1 1 d . . .
H8A H 0.3411 0.2276 0.0734 0.045 Uiso 1 1 calc R . .
C9 C 0.4342(9) 0.2427(8) 0.1964(7) 0.037(3) Uani 1 1 d . . .
H9A H 0.3761 0.2716 0.2198 0.045 Uiso 1 1 calc R . .
C10 C 0.5414(9) 0.2289(8) 0.2520(7) 0.033(2) Uani 1 1 d . . .
H10A H 0.5551 0.2503 0.3127 0.040 Uiso 1 1 calc R . .
C11 C 0.6002(8) 0.1577(7) 0.1332(6) 0.028(2) Uani 1 1 d . . .
C12 C 0.6901(8) 0.1118(7) 0.1032(6) 0.026(2) Uani 1 1 d . . .
C13 C 1.0530(8) 0.2009(8) 0.3602(6) 0.028(2) Uani 1 1 d . . .
H13A H 1.0541 0.2647 0.3456 0.034 Uiso 1 1 calc R . .
C14 C 1.1588(9) 0.1739(8) 0.4008(6) 0.034(2) Uani 1 1 d . . .
H14A H 1.2296 0.2202 0.4156 0.041 Uiso 1 1 calc R . .
C15 C 1.1637(9) 0.0808(8) 0.4204(6) 0.036(3) Uani 1 1 d . . .
H15A H 1.2371 0.0603 0.4465 0.043 Uiso 1 1 calc R . .
C16 C 1.0570(9) 0.0169(8) 0.4005(6) 0.030(2) Uani 1 1 d . . .
C17 C 1.0468(10) -0.0819(8) 0.4177(6) 0.037(3) Uani 1 1 d . . .
H17A H 1.1164 -0.1088 0.4419 0.044 Uiso 1 1 calc R . .
C18 C 0.9408(10) -0.1374(8) 0.4002(7) 0.039(3) Uani 1 1 d . . .
H18A H 0.9379 -0.2012 0.4146 0.047 Uiso 1 1 calc R . .
C19 C 0.8322(9) -0.1038(7) 0.3606(6) 0.031(2) Uani 1 1 d . . .
C20 C 0.7196(10) -0.1559(9) 0.3428(7) 0.043(3) Uani 1 1 d . . .
H20A H 0.7104 -0.2196 0.3568 0.052 Uiso 1 1 calc R . .
C21 C 0.6218(10) -0.1150(8) 0.3049(7) 0.045(3) Uani 1 1 d . . .
H21A H 0.5449 -0.1499 0.2932 0.054 Uiso 1 1 calc R . .
C22 C 0.6366(9) -0.0209(8) 0.2836(7) 0.038(3) Uani 1 1 d . . .
H22A H 0.5682 0.0053 0.2561 0.045 Uiso 1 1 calc R . .
C23 C 0.8384(9) -0.0097(7) 0.3394(6) 0.030(2) Uani 1 1 d . . .
C24 C 0.9522(8) 0.0515(7) 0.3598(6) 0.025(2) Uani 1 1 d . . .
C25 C 0.8837(9) 0.3332(8) 0.2206(6) 0.033(2) Uani 1 1 d . . .
H25A H 0.8825 0.2811 0.1704 0.040 Uiso 1 1 calc R . .
C26 C 0.9263(9) 0.4355(8) 0.2293(6) 0.033(2) Uani 1 1 d . . .
H26A H 0.9553 0.4519 0.1865 0.039 Uiso 1 1 calc R . .
C27 C 0.9258(10) 0.5126(8) 0.3009(7) 0.042(3) Uani 1 1 d . . .
H27A H 0.9535 0.5826 0.3068 0.050 Uiso 1 1 calc R . .
C28 C 0.8848(9) 0.4883(8) 0.3648(7) 0.034(2) Uani 1 1 d . . .
C29 C 0.8783(10) 0.5601(8) 0.4413(7) 0.041(3) Uani 1 1 d . . .
H29A H 0.9032 0.6317 0.4509 0.050 Uiso 1 1 calc R . .
C30 C 0.8387(10) 0.5309(8) 0.5000(7) 0.042(3) Uani 1 1 d . . .
H30A H 0.8349 0.5816 0.5494 0.050 Uiso 1 1 calc R . .
C31 C 0.8024(9) 0.4241(8) 0.4884(6) 0.031(2) Uani 1 1 d . . .
C32 C 0.7614(9) 0.3838(8) 0.5460(7) 0.037(3) Uani 1 1 d . . .
H32A H 0.7579 0.4294 0.5981 0.045 Uiso 1 1 calc R . .
C33 C 0.7263(9) 0.2793(8) 0.5281(6) 0.032(2) Uani 1 1 d . . .
H33A H 0.6972 0.2527 0.5667 0.039 Uiso 1 1 calc R . .
C34 C 0.7342(9) 0.2127(8) 0.4521(6) 0.032(2) Uani 1 1 d . . .
H34A H 0.7099 0.1405 0.4403 0.038 Uiso 1 1 calc R . .
C35 C 0.8059(8) 0.3483(7) 0.4127(6) 0.024(2) Uani 1 1 d . . .
C36 C 0.8465(8) 0.3829(7) 0.3506(6) 0.028(2) Uani 1 1 d . . .
N7 N 0.5601(12) 0.5751(11) 0.3280(7) 0.076(4) Uani 1 1 d DU . .
H1N7 H 0.539(14) 0.514(6) 0.332(11) 0.115 Uiso 1 1 d D . .
H2N7 H 0.611(14) 0.579(13) 0.367(11) 0.115 Uiso 1 1 d D . .
N8 N 0.6307(15) 0.4964(10) 0.1200(8) 0.115(5) Uani 1 1 d DU . .
H1N8 H 0.6571 0.5568 0.1175 0.172 Uiso 1 1 d R . .
N9 N 0.7580(9) 0.4649(9) -0.0013(8) 0.069(3) Uani 1 1 d DU . .
H1N9 H 0.802(11) 0.420(9) 0.016(10) 0.103 Uiso 1 1 d D . .
H2N9 H 0.764(15) 0.481(12) 0.053(3) 0.103 Uiso 1 1 d D . .
C37 C 0.6085(16) 0.5840(11) 0.2604(9) 0.093(5) Uani 1 1 d DU . .
H37A H 0.6930 0.6134 0.2869 0.111 Uiso 1 1 calc R . .
H37B H 0.5676 0.6332 0.2312 0.111 Uiso 1 1 calc R . .
C38 C 0.5977(17) 0.4811(11) 0.1925(9) 0.088(5) Uani 1 1 d DU . .
H38A H 0.6492 0.4354 0.2193 0.106 Uiso 1 1 calc R . .
H38B H 0.5152 0.4460 0.1718 0.106 Uiso 1 1 calc R . .
C39 C 0.6170(14) 0.4034(9) 0.0517(8) 0.068(4) Uani 1 1 d DU . .
H39A H 0.5367 0.3653 0.0359 0.082 Uiso 1 1 calc R . .
H39B H 0.6746 0.3583 0.0725 0.082 Uiso 1 1 calc R . .
C40 C 0.6347(10) 0.4253(12) -0.0249(9) 0.076(4) Uani 1 1 d DU . .
H40A H 0.6138 0.3613 -0.0736 0.091 Uiso 1 1 calc R . .
H40B H 0.5849 0.4773 -0.0425 0.091 Uiso 1 1 calc R . .

loop_
_atom_site_aniso_label
_atom_site_aniso_U_11
_atom_site_aniso_U_22
_atom_site_aniso_U_33
_atom_site_aniso_U_23
_atom_site_aniso_U_13
_atom_site_aniso_U_12
Fe1 0.0217(7) 0.0248(7) 0.0207(7) 0.0029(6) 0.0038(6) 0.0004(6)
As1 0.0587(8) 0.0333(7) 0.0391(7) 0.0134(5) -0.0118(6) -0.0044(6)
As2 0.0388(6) 0.0295(6) 0.0270(6) 0.0032(4) 0.0058(5) -0.0024(5)
As3 0.0443(7) 0.0462(7) 0.0292(6) 0.0034(5) 0.0146(5) -0.0031(6)
S1 0.0271(14) 0.0254(14) 0.0616(19) 0.0035(13) -0.0004(13) 0.0016(12)
S2 0.0288(14) 0.0276(14) 0.0413(16) 0.0061(12) 0.0032(12) 0.0032(12)
S3 0.0364(15) 0.0293(14) 0.0304(14) 0.0090(11) 0.0045(12) -0.0052(12)
S4 0.062(2) 0.0339(18) 0.087(3) 0.0185(18) -0.025(2) 0.0028(16)
S5 0.0349(14) 0.0243(13) 0.0307(14) 0.0015(11) 0.0081(12) -0.0009(11)
S6 0.0304(16) 0.055(2) 0.059(2) 0.0054(15) 0.0130(14) -0.0016(14)
O1 0.036(4) 0.036(4) 0.046(5) 0.005(3) 0.012(4) 0.001(3)
O2 0.048(5) 0.045(5) 0.040(4) 0.011(4) 0.006(4) 0.006(4)
O3 0.035(4) 0.061(5) 0.036(4) 0.018(4) 0.014(4) 0.012(4)
O4 0.073(6) 0.057(6) 0.050(5) -0.005(4) 0.030(5) 0.010(5)
O5 0.077(6) 0.061(6) 0.053(6) 0.013(5) 0.007(5) -0.007(5)
O6 0.041(5) 0.084(7) 0.080(7) -0.007(5) 0.010(5) 0.002(5)
O7 0.076(7) 0.123(10) 0.065(7) 0.018(6) 0.004(6) 0.021(7)
N1 0.030(5) 0.028(4) 0.022(4) 0.003(3) 0.014(4) 0.003(4)
N2 0.021(4) 0.026(4) 0.025(4) 0.004(3) 0.009(4) 0.006(4)
N3 0.028(4) 0.022(4) 0.019(4) 0.004(3) 0.000(3) -0.004(4)
N4 0.023(4) 0.027(4) 0.018(4) -0.001(3) 0.002(3) 0.000(4)
N5 0.025(4) 0.025(4) 0.013(4) 0.000(3) 0.001(3) -0.001(3)
N6 0.025(4) 0.014(4) 0.027(4) 0.003(3) 0.001(4) 0.003(3)
C1 0.026(5) 0.025(5) 0.031(6) 0.005(4) -0.001(5) -0.005(4)
C2 0.033(6) 0.034(6) 0.028(6) 0.004(5) 0.011(5) 0.001(5)
C3 0.041(6) 0.034(6) 0.019(5) 0.007(4) 0.012(5) -0.001(5)
C4 0.038(6) 0.023(5) 0.017(5) 0.003(4) 0.005(4) -0.012(5)
C5 0.041(6) 0.039(6) 0.010(5) -0.003(4) 0.005(5) -0.003(5)
C6 0.026(5) 0.035(6) 0.021(5) 0.006(4) -0.005(4) -0.005(5)
C7 0.021(5) 0.027(5) 0.022(5) 0.003(4) 0.000(4) -0.003(4)
C8 0.030(6) 0.038(6) 0.035(6) 0.003(5) 0.003(5) -0.001(5)
C9 0.022(5) 0.038(6) 0.053(7) 0.012(5) 0.012(5) 0.018(5)
C10 0.036(6) 0.034(6) 0.031(6) 0.003(5) 0.018(5) 0.006(5)
C11 0.027(5) 0.025(5) 0.027(5) 0.005(4) 0.004(4) -0.004(4)
C12 0.031(6) 0.020(5) 0.028(5) 0.004(4) 0.013(5) 0.000(4)
C13 0.030(6) 0.035(6) 0.013(5) 0.004(4) 0.001(4) -0.005(5)
C14 0.023(5) 0.047(7) 0.032(6) 0.012(5) 0.009(5) 0.004(5)
C15 0.023(6) 0.040(7) 0.033(6) -0.003(5) 0.004(5) 0.003(5)
C16 0.036(6) 0.038(6) 0.021(5) 0.008(4) 0.014(5) 0.021(5)
C17 0.054(7) 0.031(6) 0.031(6) 0.010(5) 0.017(5) 0.024(6)
C18 0.053(7) 0.036(6) 0.034(6) 0.012(5) 0.017(6) 0.015(6)
C19 0.043(6) 0.017(5) 0.026(5) -0.002(4) 0.009(5) -0.005(5)
C20 0.051(7) 0.035(6) 0.034(6) 0.006(5) 0.006(6) -0.013(6)
C21 0.043(7) 0.035(7) 0.047(7) 0.004(5) 0.009(6) -0.011(6)
C22 0.036(6) 0.035(6) 0.034(6) 0.002(5) 0.008(5) -0.005(5)
C23 0.042(6) 0.026(5) 0.023(5) 0.007(4) 0.012(5) 0.005(5)
C24 0.028(5) 0.031(6) 0.021(5) 0.004(4) 0.016(4) 0.002(4)
C25 0.037(6) 0.036(6) 0.030(6) 0.011(5) 0.012(5) 0.004(5)
C26 0.039(6) 0.031(6) 0.029(6) 0.010(5) 0.012(5) -0.004(5)
C27 0.054(7) 0.029(6) 0.046(7) 0.017(5) 0.018(6) -0.004(5)
C28 0.038(6) 0.027(6) 0.036(6) 0.013(5) 0.008(5) -0.003(5)
C29 0.059(8) 0.020(6) 0.036(6) -0.002(5) 0.014(6) -0.011(5)
C30 0.060(8) 0.022(6) 0.039(6) 0.003(5) 0.015(6) 0.005(5)
C31 0.039(6) 0.031(6) 0.025(5) 0.005(4) 0.013(5) 0.009(5)
C32 0.046(7) 0.031(6) 0.033(6) 0.001(5) 0.019(5) -0.001(5)
C33 0.034(6) 0.037(6) 0.025(5) 0.009(5) 0.008(5) 0.005(5)
C34 0.032(6) 0.031(6) 0.028(5) 0.007(5) 0.004(5) 0.003(5)
C35 0.030(5) 0.026(5) 0.020(5) 0.013(4) 0.007(4) 0.003(4)
C36 0.022(5) 0.029(6) 0.028(5) 0.004(4) 0.004(4) -0.001(4)
N7 0.072(9) 0.094(10) 0.046(7) -0.006(7) 0.015(6) 0.000(8)
N8 0.182(14) 0.076(9) 0.101(9) 0.010(7) 0.088(10) -0.013(9)
N9 0.038(6) 0.055(7) 0.091(9) 0.003(7) 0.000(6) 0.007(5)
C37 0.132(14) 0.071(10) 0.058(9) 0.004(7) 0.018(9) 0.002(10)
C38 0.134(13) 0.066(9) 0.078(9) 0.010(7) 0.061(10) 0.023(9)
C39 0.081(9) 0.051(8) 0.061(7) 0.002(6) 0.018(7) 0.000(7)
C40 0.051(7) 0.103(12) 0.066(8) 0.013(8) 0.014(7) 0.023(8)

loop_
_atom_type_symbol
_atom_type_description
_atom_type_scat_dispersion_real
_atom_type_scat_dispersion_imag
_atom_type_scat_source
C C 0.0033 0.0016 'International Tables Vol C Tables 4.2.6.8 and 6.1.1.4'
H H 0.0000 0.0000 'International Tables Vol C Tables 4.2.6.8 and 6.1.1.4'
Fe Fe 0.3463 0.8444 'International Tables Vol C Tables 4.2.6.8 and 6.1.1.4'
As As 0.0499 2.0058 'International Tables Vol C Tables 4.2.6.8 and 6.1.1.4'
S S 0.1246 0.1234 'International Tables Vol C Tables 4.2.6.8 and 6.1.1.4'
N N 0.0061 0.0033 'International Tables Vol C Tables 4.2.6.8 and 6.1.1.4'
O O 0.0106 0.0060 'International Tables Vol C Tables 4.2.6.8 and 6.1.1.4'

loop_
_geom_angle_atom_site_label_1
_geom_angle_atom_site_label_2
_geom_angle_atom_site_label_3
_geom_angle
_geom_angle_site_symmetry_1
_geom_angle_site_symmetry_3
_geom_angle_publ_flag
N3 Fe1 N6 92.9(3) . . ?
N3 Fe1 N5 173.3(3) . . ?
N6 Fe1 N5 83.1(3) . . ?
N3 Fe1 N4 82.9(3) . . ?
N6 Fe1 N4 91.1(3) . . ?
N5 Fe1 N4 91.7(3) . . ?
N3 Fe1 N1 96.4(3) . . ?
N6 Fe1 N1 91.8(3) . . ?
N5 Fe1 N1 89.2(3) . . ?
N4 Fe1 N1 177.0(3) . . ?
N3 Fe1 N2 91.7(3) . . ?
N6 Fe1 N2 173.4(3) . . ?
N5 Fe1 N2 92.6(3) . . ?
N4 Fe1 N2 94.1(3) . . ?
N1 Fe1 N2 83.0(3) . . ?
S4 As1 S3 100.37(12) . . ?
S4 As1 S1 100.30(14) . . ?
S3 As1 S1 100.46(10) . . ?
S5 As2 S2 100.40(11) . . ?
S5 As2 S1 101.37(11) . . ?
S2 As2 S1 98.87(10) . . ?
S6 As3 S2 101.42(12) . . ?
S6 As3 S3 100.25(11) . . ?
S2 As3 S3 99.37(10) . . ?
As1 S1 As2 95.06(12) . . ?
As2 S2 As3 98.10(11) . . ?
As1 S3 As3 93.56(10) . . ?
H1B O1 H1C 107.8 . . ?
H2B O2 H2C 107.9 . . ?
H3B O3 H3C 107.2 . . ?
H4B O4 H4C 107.8 . . ?
H5C O5 H5B 107.5 . . ?
H5C O5 H5C 0.0 . . ?
H5B O5 H5C 107.5 . . ?
H6B O6 H6C 107.6 . . ?
H7C O7 H7B 113.0 . . ?
H7C O7 H7C 0.0 . . ?
H7B O7 H7C 113.0 . . ?
C10 N1 C11 116.3(8) . . ?
C10 N1 Fe1 130.6(7) . . ?
C11 N1 Fe1 112.8(6) . . ?
C1 N2 C12 116.7(8) . . ?
C1 N2 Fe1 131.0(7) . . ?
C12 N2 Fe1 112.2(6) . . ?
C22 N3 C23 115.7(8) . . ?
C22 N3 Fe1 130.7(7) . . ?
C23 N3 Fe1 113.6(6) . . ?
C13 N4 C24 115.2(8) . . ?
C13 N4 Fe1 131.2(7) . . ?
C24 N4 Fe1 113.6(6) . . ?
C25 N5 C36 117.2(8) . . ?
C25 N5 Fe1 129.9(6) . . ?
C36 N5 Fe1 112.8(6) . . ?
C34 N6 C35 117.2(8) . . ?
C34 N6 Fe1 130.2(6) . . ?
C35 N6 Fe1 112.5(6) . . ?
N2 C1 C2 123.1(9) . . ?
N2 C1 H1A 118.4 . . ?
C2 C1 H1A 118.4 . . ?
C3 C2 C1 120.0(9) . . ?
C3 C2 H2A 120.0 . . ?
C1 C2 H2A 120.0 . . ?
C2 C3 C4 119.5(9) . . ?
C2 C3 H3A 120.3 . . ?
C4 C3 H3A 120.3 . . ?
C12 C4 C3 116.8(9) . . ?
C12 C4 C5 118.4(9) . . ?
C3 C4 C5 124.8(8) . . ?
C6 C5 C4 121.0(8) . . ?
C6 C5 H5A 119.5 . . ?
C4 C5 H5A 119.5 . . ?
C5 C6 C7 122.2(9) . . ?
C5 C6 H6A 118.9 . . ?
C7 C6 H6A 118.9 . . ?
C8 C7 C11 117.1(9) . . ?
C8 C7 C6 125.4(9) . . ?
C11 C7 C6 117.5(8) . . ?
C9 C8 C7 119.9(10) . . ?
C9 C8 H8A 120.1 . . ?
C7 C8 H8A 120.1 . . ?
C8 C9 C10 120.8(9) . . ?
C8 C9 H9A 119.6 . . ?
C10 C9 H9A 119.6 . . ?
N1 C10 C9 121.7(9) . . ?
N1 C10 H10A 119.1 . . ?
C9 C10 H10A 119.1 . . ?
N1 C11 C7 124.1(8) . . ?
N1 C11 C12 115.0(8) . . ?
C7 C11 C12 120.9(9) . . ?
N2 C12 C4 123.7(8) . . ?
N2 C12 C11 116.3(8) . . ?
C4 C12 C11 119.9(9) . . ?
N4 C13 C14 124.4(9) . . ?
N4 C13 H13A 117.8 . . ?
C14 C13 H13A 117.8 . . ?
C13 C14 C15 120.6(10) . . ?
C13 C14 H14A 119.7 . . ?
C15 C14 H14A 119.7 . . ?
C14 C15 C16 117.7(9) . . ?
C14 C15 H15A 121.1 . . ?
C16 C15 H15A 121.1 . . ?
C15 C16 C24 117.7(9) . . ?
C15 C16 C17 124.6(10) . . ?
C24 C16 C17 117.6(9) . . ?
C18 C17 C16 121.5(10) . . ?
C18 C17 H17A 119.2 . . ?
C16 C17 H17A 119.2 . . ?
C17 C18 C19 122.5(10) . . ?
C17 C18 H18A 118.8 . . ?
C19 C18 H18A 118.8 . . ?
C20 C19 C23 116.7(10) . . ?
C20 C19 C18 125.4(10) . . ?
C23 C19 C18 117.9(9) . . ?
C21 C20 C19 119.8(10) . . ?
C21 C20 H20A 120.1 . . ?
C19 C20 H20A 120.1 . . ?
C20 C21 C22 119.6(10) . . ?
C20 C21 H21A 120.2 . . ?
C22 C21 H21A 120.2 . . ?
N3 C22 C21 122.9(10) . . ?
N3 C22 H22A 118.6 . . ?
C21 C22 H22A 118.6 . . ?
N3 C23 C19 125.3(9) . . ?
N3 C23 C24 114.8(8) . . ?
C19 C23 C24 119.9(9) . . ?
N4 C24 C16 124.3(9) . . ?
N4 C24 C23 115.2(8) . . ?
C16 C24 C23 120.5(9) . . ?
N5 C25 C26 122.6(9) . . ?
N5 C25 H25A 118.7 . . ?
C26 C25 H25A 118.7 . . ?
C27 C26 C25 119.3(9) . . ?
C27 C26 H26A 120.3 . . ?
C25 C26 H26A 120.3 . . ?
C26 C27 C28 120.5(9) . . ?
C26 C27 H27A 119.8 . . ?
C28 C27 H27A 119.8 . . ?
C27 C28 C36 115.5(9) . . ?
C27 C28 C29 126.3(9) . . ?
C36 C28 C29 118.2(9) . . ?
C30 C29 C28 122.9(10) . . ?
C30 C29 H29A 118.6 . . ?
C28 C29 H29A 118.6 . . ?
C29 C30 C31 120.1(10) . . ?
C29 C30 H30A 120.0 . . ?
C31 C30 H30A 120.0 . . ?
C32 C31 C30 125.4(9) . . ?
C32 C31 C35 114.9(9) . . ?
C30 C31 C35 119.7(9) . . ?
C33 C32 C31 120.8(9) . . ?
C33 C32 H32A 119.6 . . ?
C31 C32 H32A 119.6 . . ?
C32 C33 C34 119.0(9) . . ?
C32 C33 H33A 120.5 . . ?
C34 C33 H33A 120.5 . . ?
N6 C34 C33 123.3(9) . . ?
N6 C34 H34A 118.4 . . ?
C33 C34 H34A 118.4 . . ?
N6 C35 C36 116.9(8) . . ?
N6 C35 C31 124.6(8) . . ?
C36 C35 C31 118.5(8) . . ?
N5 C36 C28 124.8(9) . . ?
N5 C36 C35 114.6(8) . . ?
C28 C36 C35 120.6(9) . . ?
C37 N7 H1N7 119(10) . . ?
C37 N7 H2N7 107(10) . . ?
H1N7 N7 H2N7 86(10) . . ?
C39 N8 C38 114.7(12) . . ?
C39 N8 H1N8 122.1 . . ?
C38 N8 H1N8 123.1 . . ?
C40 N9 H1N9 111(10) . . ?
C40 N9 H2N9 91(10) . . ?
H1N9 N9 H2N9 79(10) . . ?
N7 C37 C38 114.1(12) . . ?
N7 C37 H37A 108.7 . . ?
C38 C37 H37A 108.7 . . ?
N7 C37 H37B 108.7 . . ?
C38 C37 H37B 108.7 . . ?
H37A C37 H37B 107.6 . . ?
N8 C38 C37 111.7(12) . . ?
N8 C38 H38A 109.3 . . ?
C37 C38 H38A 109.3 . . ?
N8 C38 H38B 109.3 . . ?
C37 C38 H38B 109.3 . . ?
H38A C38 H38B 107.9 . . ?
N8 C39 C40 112.2(12) . . ?
N8 C39 H39A 109.2 . . ?
C40 C39 H39A 109.2 . . ?
N8 C39 H39B 109.2 . . ?
C40 C39 H39B 109.2 . . ?
H39A C39 H39B 107.9 . . ?
N9 C40 C39 106.3(12) . . ?
N9 C40 H40A 110.5 . . ?
C39 C40 H40A 110.5 . . ?
N9 C40 H40B 110.5 . . ?
C39 C40 H40B 110.5 . . ?
H40A C40 H40B 108.7 . . ?

loop_
_geom_bond_atom_site_label_1
_geom_bond_atom_site_label_2
_geom_bond_distance
_geom_bond_site_symmetry_2
_geom_bond_publ_flag
Fe1 N3 1.961(7) . ?
Fe1 N6 1.965(7) . ?
Fe1 N5 1.971(8) . ?
Fe1 N4 1.973(8) . ?
Fe1 N1 1.974(8) . ?
Fe1 N2 1.974(7) . ?
As1 S4 2.165(4) . ?
As1 S3 2.258(3) . ?
As1 S1 2.277(3) . ?
As2 S5 2.155(3) . ?
As2 S2 2.280(3) . ?
As2 S1 2.294(3) . ?
As3 S6 2.162(3) . ?
As3 S2 2.283(3) . ?
As3 S3 2.304(3) . ?
O1 H1B 0.8297 . ?
O1 H1C 0.8296 . ?
O2 H2B 0.8296 . ?
O2 H2C 0.8281 . ?
O3 H3B 0.8309 . ?
O3 H3C 0.8316 . ?
O4 H4B 0.8305 . ?
O4 H4C 0.8284 . ?
O5 H5C 0.8309 . ?
O5 H5B 0.8311 . ?
O5 H5C 0.8309 . ?
O6 H6B 0.8308 . ?
O6 H6C 0.8296 . ?
O7 H7C 0.8679 . ?
O7 H7B 0.8334 . ?
O7 H7C 0.8679 . ?
N1 C10 1.341(12) . ?
N1 C11 1.381(11) . ?
N2 C1 1.320(12) . ?
N2 C12 1.378(12) . ?
N3 C22 1.344(12) . ?
N3 C23 1.374(12) . ?
N4 C13 1.340(12) . ?
N4 C24 1.357(12) . ?
N5 C25 1.331(12) . ?
N5 C36 1.367(11) . ?
N6 C34 1.332(12) . ?
N6 C35 1.349(11) . ?
C1 C2 1.401(13) . ?
C1 H1A 0.9500 . ?
C2 C3 1.359(14) . ?
C2 H2A 0.9500 . ?
C3 C4 1.405(14) . ?
C3 H3A 0.9500 . ?
C4 C12 1.401(12) . ?
C4 C5 1.435(14) . ?
C5 C6 1.334(14) . ?
C5 H5A 0.9500 . ?
C6 C7 1.438(13) . ?
C6 H6A 0.9500 . ?
C7 C8 1.388(14) . ?
C7 C11 1.393(13) . ?
C8 C9 1.346(14) . ?
C8 H8A 0.9500 . ?
C9 C10 1.406(14) . ?
C9 H9A 0.9500 . ?
C10 H10A 0.9500 . ?
C11 C12 1.423(13) . ?
C13 C14 1.369(13) . ?
C13 H13A 0.9500 . ?
C14 C15 1.372(14) . ?
C14 H14A 0.9500 . ?
C15 C16 1.398(14) . ?
C15 H15A 0.9500 . ?
C16 C24 1.409(13) . ?
C16 C17 1.433(14) . ?
C17 C18 1.346(15) . ?
C17 H17A 0.9500 . ?
C18 C19 1.432(15) . ?
C18 H18A 0.9500 . ?
C19 C20 1.393(14) . ?
C19 C23 1.399(13) . ?
C20 C21 1.376(16) . ?
C20 H20A 0.9500 . ?
C21 C22 1.413(15) . ?
C21 H21A 0.9500 . ?
C22 H22A 0.9500 . ?
C23 C24 1.451(13) . ?
C25 C26 1.394(13) . ?
C25 H25A 0.9500 . ?
C26 C27 1.382(14) . ?
C26 H26A 0.9500 . ?
C27 C28 1.402(14) . ?
C27 H27A 0.9500 . ?
C28 C36 1.403(13) . ?
C28 C29 1.429(14) . ?
C29 C30 1.340(15) . ?
C29 H29A 0.9500 . ?
C30 C31 1.424(14) . ?
C30 H30A 0.9500 . ?
C31 C32 1.406(13) . ?
C31 C35 1.433(13) . ?
C32 C33 1.374(14) . ?
C32 H32A 0.9500 . ?
C33 C34 1.399(13) . ?
C33 H33A 0.9500 . ?
C34 H34A 0.9500 . ?
C35 C36 1.432(13) . ?
N7 C37 1.442(11) . ?
N7 H1N7 0.87(11) . ?
N7 H2N7 0.76(16) . ?
N8 C39 1.437(10) . ?
N8 C38 1.440(10) . ?
N8 H1N8 0.8701 . ?
N9 C40 1.440(10) . ?
N9 H1N9 0.87(12) . ?
N9 H2N9 0.87(12) . ?
C37 C38 1.532(14) . ?
C37 H37A 0.9900 . ?
C37 H37B 0.9900 . ?
C38 H38A 0.9900 . ?
C38 H38B 0.9900 . ?
C39 C40 1.460(14) . ?
C39 H39A 0.9900 . ?
C39 H39B 0.9900 . ?
C40 H40A 0.9900 . ?
C40 H40B 0.9900 . ?

loop_
_geom_hbond_atom_site_label_D
_geom_hbond_atom_site_label_H
_geom_hbond_atom_site_label_A
_geom_hbond_distance_DH
_geom_hbond_distance_HA
_geom_hbond_distance_DA
_geom_hbond_angle_DHA
_geom_hbond_site_symmetry_A
O1 H1B S5 0.83 2.52 3.337(8) 167.0 1_545
O1 H1C O2 0.83 2.10 2.829(10) 146.5 .
O2 H2B S6 0.83 2.44 3.255(8) 167.8 2_565
O2 H2C S4 0.83 2.49 3.260(8) 155.2 .
O3 H3C O2 0.83 1.98 2.809(10) 177.0 1_655
O3 H3B S1 0.83 2.85 3.634(8) 158.6 2_665
O4 H4C S4 0.83 2.41 3.238(10) 173.6 .
O4 H4B O1 0.83 1.95 2.752(10) 161.1 .
O5 H5C S5 0.83 2.57 3.359(9) 158.6 1_545
O5 H5B O6 0.83 1.98 2.770(13) 158.2 2_666
O6 H6B N7 0.83 2.09 2.818(16) 146.4 .
O7 H7B O4 0.83 2.20 2.878(13) 138.0 .
O7 H7C N7 0.87 2.60 3.444(18) 163.6 .
N8 H1N8 S6 0.87 2.87 3.712(13) 164.6 1_655
N9 H1N9 O3 0.87(12) 1.99(5) 2.830(14) 161(15) .
N9 H2N9 N8 0.87(12) 2.19(12) 2.846(17) 132(14) .
